data_4076870
loop_
_publ_author_name
'Bradley, Sam'
'Camm, Kenneth D.'
'Furtado, Stephen J.'
'Gott, Andrew L.'
'McGowan, Patrick C.'
'Podesta, Thomas J.'
'Thornton-Pett, Mark'

_publ_section_title
;
 Synthesis and Structure of Amino-Functionalized Cyclopentadienyl Vanadium
 Complexes and Evaluation of Their Butadiene Polymerization Behavior
;
_journal_issue 16
_journal_name_full Organometallics
_journal_page_first 3443
_journal_paper_doi 10.1021/om020170f
_journal_volume 21
_journal_year 2002
_chemical_formula_sum 'C24 H36 N2 V'
_chemical_formula_weight 403.49
_chemical_name_systematic
; 
 ? 
;
_space_group_IT_number 14
_symmetry_cell_setting monoclinic
_symmetry_space_group_name_Hall '-P 2ybc'
_symmetry_space_group_name_H-M 'P 1 21/c 1'
_atom_sites_solution_hydrogens geom
_atom_sites_solution_primary direct
_atom_sites_solution_secondary difmap
_audit_creation_method SHELXL-97
_cell_angle_alpha 90.00
_cell_angle_beta 97.8780(11)
_cell_angle_gamma 90.00
_cell_formula_units_Z 2
_cell_length_a 6.01030(10)
_cell_length_b 11.5924(2)
_cell_length_c 15.6388(3)
_cell_measurement_reflns_used 21138
_cell_measurement_temperature 150(2)
_cell_measurement_theta_max 30.0
_cell_measurement_theta_min 2.0
_cell_volume 1079.33(3)
_computing_cell_refinement 'DENZO-SMN (Otwinowski & Minor, 1996)'
_computing_data_collection 'COLLECT (Nonius, 1998)'
_computing_data_reduction 'DENZO-SMN (Otwinowski & Minor, 1996)'
_computing_molecular_graphics 'ORTEX (McArdle, 1995)'
_computing_publication_material 'local program'
_computing_structure_refinement 'SHELXL-97 (Sheldrick, 1997)'
_computing_structure_solution 'SHELXS-97 (Sheldrick, 1990)'
_diffrn_ambient_temperature 150(2)
_diffrn_measured_fraction_theta_full 0.979
_diffrn_measured_fraction_theta_max 0.979
_diffrn_measurement_device_type 'Nonius KappaCCD area detector diffractometer'
_diffrn_measurement_method
;
   Detector set at 30mm from sample with varying 2theta offsets 
   1 degree phi exposures for chi=0 degree settings
   1 degree omega exposures for chi=90 degree settings
;
_diffrn_radiation_monochromator graphite
_diffrn_radiation_source 'fine-focus sealed tube'
_diffrn_radiation_type MoK\a
_diffrn_radiation_wavelength 0.71073
_diffrn_reflns_av_R_equivalents 0.0534
_diffrn_reflns_av_sigmaI/netI 0.0365
_diffrn_reflns_limit_h_max 7
_diffrn_reflns_limit_h_min -7
_diffrn_reflns_limit_k_max 14
_diffrn_reflns_limit_k_min -14
_diffrn_reflns_limit_l_max 19
_diffrn_reflns_limit_l_min -19
_diffrn_reflns_number 7907
_diffrn_reflns_theta_full 25.99
_diffrn_reflns_theta_max 25.99
_diffrn_reflns_theta_min 3.75
_exptl_absorpt_coefficient_mu 0.470
_exptl_absorpt_correction_T_max 0.8379
_exptl_absorpt_correction_T_min 0.7497
_exptl_absorpt_correction_type empirical
_exptl_absorpt_process_details
;
 Using multiple and redundant data measurements via the program SORTAV
 See R.H. Blessing, Acta Cryst (1995), A51, 33-38 
;
_exptl_crystal_colour purple
_exptl_crystal_density_diffrn 1.242
_exptl_crystal_density_method 'not measured'
_exptl_crystal_description prism
_exptl_crystal_F_000 434
_exptl_crystal_size_max 0.65
_exptl_crystal_size_mid 0.52
_exptl_crystal_size_min 0.39
_refine_diff_density_max 1.073
_refine_diff_density_min -0.238
_refine_diff_density_rms 0.063
_refine_ls_extinction_coef 0.04(2)
_refine_ls_extinction_expression Fc^*^=kFc[1+0.001xFc^2^\l^3^/sin(2\q)]^-1/4^
_refine_ls_extinction_method SHELXL
_refine_ls_goodness_of_fit_ref 1.148
_refine_ls_hydrogen_treatment mixed
_refine_ls_matrix_type full
_refine_ls_number_parameters 125
_refine_ls_number_reflns 2082
_refine_ls_number_restraints 0
_refine_ls_restrained_S_all 1.148
_refine_ls_R_factor_all 0.0635
_refine_ls_R_factor_gt 0.0614
_refine_ls_shift/su_max 0.001
_refine_ls_shift/su_mean 0.000
_refine_ls_structure_factor_coef Fsqd
_refine_ls_weighting_details 'calc w=1/[\s^2^(Fo^2^)+(0.0563P)^2^+1.4701P] where P=(Fo^2^+2Fc^2^)/3'
_refine_ls_weighting_scheme calc
_refine_ls_wR_factor_gt 0.1578
_refine_ls_wR_factor_ref 0.1591
_reflns_number_gt 2004
_reflns_number_total 2082
_reflns_threshold_expression >2sigma(I)
_cod_data_source_file om020170f.cif
_cod_data_source_block PM5
_cod_depositor_comments
;
The following automatic conversions were performed:

'_symmetry_cell_setting' value 'Monoclinic' changed to 'monoclinic'
according to /home/saulius/struct/CIF-dictionaries/cif_core.dic
dictionary named 'cif_core.dic' version 2.4.1 from
2010-06-29.

'_exptl_absorpt_correction_type' value 'Empirical'
changed to 'empirical' according to
/home/saulius/struct/CIF-dictionaries/cif_core.dic dictionary named
'cif_core.dic' version 2.4.1 from 2010-06-29.

Automatic conversion script
Id: cif_fix_values 1715 2011-07-08 13:25:40Z adriana 
;
_cod_original_sg_symbol_H-M P21/c
_cod_database_code 4076870

loop_
_symmetry_equiv_pos_as_xyz
'x, y, z'
'-x, y+1/2, -z+1/2'
'-x, -y, -z'
'x, -y-1/2, z-1/2'

loop_
_atom_site_label
_atom_site_type_symbol
_atom_site_fract_x
_atom_site_fract_y
_atom_site_fract_z
_atom_site_U_iso_or_equiv
_atom_site_adp_type
_atom_site_occupancy
_atom_site_symmetry_multiplicity
_atom_site_calc_flag
_atom_site_refinement_flags
C1 C 0.4937(5) 0.3050(2) -0.01983(19) 0.0352(7) Uani 1 1 d .
C2 C 0.2707(5) 0.3446(3) -0.0208(2) 0.0403(7) Uani 1 1 d .
H2 H 0.1540 0.3395 -0.0682 0.048 Uiso 1 1 calc R
C3 C 0.2510(6) 0.3933(3) 0.0614(2) 0.0464(8) Uani 1 1 d .
H3 H 0.1197 0.4272 0.0781 0.056 Uiso 1 1 calc R
C4 C 0.4591(6) 0.3824(3) 0.1131(2) 0.0431(8) Uani 1 1 d .
H4 H 0.4936 0.4067 0.1714 0.052 Uiso 1 1 calc R
C5 C 0.6082(5) 0.3290(3) 0.06331(19) 0.0380(7) Uani 1 1 d .
H5 H 0.7614 0.3118 0.0826 0.046 Uiso 1 1 calc R
C6 C 0.5923(6) 0.2461(3) -0.0916(2) 0.0426(8) Uani 1 1 d .
H6A H 0.7359 0.2841 -0.0991 0.051 Uiso 1 1 calc R
H6B H 0.4885 0.2555 -0.1460 0.051 Uiso 1 1 calc R
C7 C 0.6346(5) 0.1178(2) -0.07481(17) 0.0327(6) Uani 1 1 d .
H7A H 0.7404 0.1084 -0.0209 0.039 Uiso 1 1 calc R
H7B H 0.4915 0.0800 -0.0664 0.039 Uiso 1 1 calc R
C9 C 0.7178(5) -0.0652(3) -0.1351(2) 0.0405(7) Uani 1 1 d .
H9A H 0.5610 -0.0889 -0.1317 0.049 Uiso 1 1 calc R
H9B H 0.8111 -0.0880 -0.0806 0.049 Uiso 1 1 calc R
C10 C 0.8020(7) -0.1261(3) -0.2105(2) 0.0490(8) Uani 1 1 d .
H10A H 0.7037 -0.1065 -0.2646 0.059 Uiso 1 1 calc R
H10B H 0.7949 -0.2106 -0.2021 0.059 Uiso 1 1 calc R
C11 C 1.0420(6) -0.0912(3) -0.2182(2) 0.0470(8) Uani 1 1 d .
H11A H 1.1441 -0.1193 -0.1674 0.056 Uiso 1 1 calc R
H11B H 1.0892 -0.1261 -0.2706 0.056 Uiso 1 1 calc R
C12 C 1.0560(6) 0.0391(3) -0.2234(2) 0.0431(7) Uani 1 1 d .
H12A H 0.9715 0.0658 -0.2787 0.052 Uiso 1 1 calc R
H12B H 1.2148 0.0626 -0.2221 0.052 Uiso 1 1 calc R
C13 C 0.9600(5) 0.0956(2) -0.14865(19) 0.0372(7) Uani 1 1 d .
H13A H 1.0530 0.0742 -0.0937 0.045 Uiso 1 1 calc R
H13B H 0.9664 0.1805 -0.1548 0.045 Uiso 1 1 calc R
N8 N 0.7273(4) 0.0605(2) -0.14550(14) 0.0330(6) Uani 1 1 d .
V1 V 0.5000 0.5000 0.0000 0.0321(3) Uani 1 2 d S

loop_
_atom_site_aniso_label
_atom_site_aniso_U_11
_atom_site_aniso_U_22
_atom_site_aniso_U_33
_atom_site_aniso_U_23
_atom_site_aniso_U_13
_atom_site_aniso_U_12
C1 0.0428(16) 0.0260(13) 0.0386(15) -0.0011(11) 0.0123(12) -0.0004(11)
C2 0.0404(16) 0.0328(15) 0.0480(17) -0.0017(12) 0.0069(13) -0.0081(12)
C3 0.0452(18) 0.0367(16) 0.064(2) -0.0055(14) 0.0311(16) -0.0069(13)
C4 0.057(2) 0.0372(16) 0.0383(16) -0.0027(12) 0.0190(14) -0.0130(14)
C5 0.0404(16) 0.0326(15) 0.0416(16) 0.0048(12) 0.0082(12) -0.0061(12)
C6 0.063(2) 0.0296(15) 0.0381(15) 0.0025(12) 0.0166(14) 0.0088(14)
C7 0.0364(15) 0.0291(14) 0.0334(14) 0.0014(11) 0.0080(11) 0.0016(11)
C9 0.0457(17) 0.0293(15) 0.0480(17) -0.0002(12) 0.0122(14) -0.0039(12)
C10 0.063(2) 0.0301(15) 0.0542(19) -0.0101(13) 0.0080(16) -0.0014(14)
C11 0.061(2) 0.0376(17) 0.0459(17) -0.0058(13) 0.0184(15) 0.0090(15)
C12 0.0535(19) 0.0392(16) 0.0403(16) -0.0010(13) 0.0196(14) 0.0016(14)
C13 0.0419(16) 0.0311(14) 0.0407(16) -0.0040(11) 0.0131(12) -0.0023(12)
N8 0.0394(13) 0.0276(12) 0.0324(12) -0.0018(9) 0.0062(10) -0.0014(10)
V1 0.0336(4) 0.0269(4) 0.0382(5) -0.0034(2) 0.0133(3) -0.0028(3)

loop_
_atom_type_symbol
_atom_type_description
_atom_type_scat_dispersion_real
_atom_type_scat_dispersion_imag
_atom_type_scat_source
C C 0.0033 0.0016 'International Tables Vol C Tables 4.2.6.8 and 6.1.1.4'
H H 0.0000 0.0000 'International Tables Vol C Tables 4.2.6.8 and 6.1.1.4'
N N 0.0061 0.0033 'International Tables Vol C Tables 4.2.6.8 and 6.1.1.4'
V V 0.3005 0.5294 'International Tables Vol C Tables 4.2.6.8 and 6.1.1.4'

loop_
_geom_angle_atom_site_label_1
_geom_angle_atom_site_label_2
_geom_angle_atom_site_label_3
_geom_angle
_geom_angle_site_symmetry_1
_geom_angle_site_symmetry_3
C5 C1 C2 106.7(3) . .
C5 C1 C6 125.8(3) . .
C2 C1 C6 127.5(3) . .
C5 C1 V1 71.53(16) . .
C2 C1 V1 71.24(16) . .
C6 C1 V1 123.41(19) . .
C1 C2 C3 108.3(3) . .
C1 C2 V1 72.50(17) . .
C3 C2 V1 71.27(17) . .
C4 C3 C2 107.9(3) . .
C4 C3 V1 72.73(17) . .
C2 C3 V1 72.01(17) . .
C3 C4 C5 107.8(3) . .
C3 C4 V1 71.29(18) . .
C5 C4 V1 71.85(17) . .
C4 C5 C1 109.2(3) . .
C4 C5 V1 72.03(18) . .
C1 C5 V1 72.31(17) . .
C1 C6 C7 112.8(2) . .
N8 C7 C6 112.6(2) . .
N8 C9 C10 110.7(2) . .
C9 C10 C11 111.0(3) . .
C12 C11 C10 109.3(3) . .
C11 C12 C13 111.0(3) . .
N8 C13 C12 111.8(2) . .
C13 N8 C7 111.3(2) . .
C13 N8 C9 109.4(2) . .
C7 N8 C9 110.0(2) . .
C3 V1 C3 180.0(2) . 3_665
C3 V1 C2 143.28(11) . 3_665
C3 V1 C2 36.72(11) 3_665 3_665
C3 V1 C2 36.72(11) . .
C3 V1 C2 143.28(11) 3_665 .
C2 V1 C2 180.0 3_665 .
C3 V1 C5 119.83(12) . 3_665
C3 V1 C5 60.17(12) 3_665 3_665
C2 V1 C5 60.02(11) 3_665 3_665
C2 V1 C5 119.98(11) . 3_665
C3 V1 C5 60.17(12) . .
C3 V1 C5 119.83(12) 3_665 .
C2 V1 C5 119.98(11) 3_665 .
C2 V1 C5 60.02(11) . .
C5 V1 C5 180.00(7) 3_665 .
C3 V1 C4 144.02(13) . 3_665
C3 V1 C4 35.98(13) 3_665 3_665
C2 V1 C4 60.40(12) 3_665 3_665
C2 V1 C4 119.60(12) . 3_665
C5 V1 C4 36.12(11) 3_665 3_665
C5 V1 C4 143.88(11) . 3_665
C3 V1 C4 35.98(13) . .
C3 V1 C4 144.02(13) 3_665 .
C2 V1 C4 119.60(12) 3_665 .
C2 V1 C4 60.40(12) . .
C5 V1 C4 143.88(11) 3_665 .
C5 V1 C4 36.12(11) . .
C4 V1 C4 180.00(10) 3_665 .
C3 V1 C1 119.03(11) . 3_665
C3 V1 C1 60.97(11) 3_665 3_665
C2 V1 C1 36.26(11) 3_665 3_665
C2 V1 C1 143.74(11) . 3_665
C5 V1 C1 36.16(10) 3_665 3_665
C5 V1 C1 143.84(10) . 3_665
C4 V1 C1 60.66(11) 3_665 3_665
C4 V1 C1 119.34(11) . 3_665
C3 V1 C1 60.97(11) . .
C3 V1 C1 119.03(11) 3_665 .
C2 V1 C1 143.74(11) 3_665 .
C2 V1 C1 36.26(11) . .
C5 V1 C1 143.84(10) 3_665 .
C5 V1 C1 36.16(10) . .
C4 V1 C1 119.34(11) 3_665 .
C4 V1 C1 60.66(11) . .
C1 V1 C1 180.0 3_665 .

loop_
_geom_bond_atom_site_label_1
_geom_bond_atom_site_label_2
_geom_bond_distance
C1 C5 1.413(4)
C1 C2 1.415(4)
C1 C6 1.503(4)
C1 V1 2.281(3)
C2 C3 1.424(4)
C2 V1 2.265(3)
C3 C4 1.399(5)
C3 V1 2.255(3)
C4 C5 1.409(4)
C4 V1 2.273(3)
C5 V1 2.271(3)
C6 C7 1.526(4)
C7 N8 1.464(3)
C9 N8 1.467(4)
C9 C10 1.519(4)
C10 C11 1.519(5)
C11 C12 1.515(4)
C12 C13 1.521(4)
C13 N8 1.464(4)
